data_2229834
loop_
_publ_author_name
'Chen, Kew-Yu'
'Fang, Tzu-Chien'
'Chang, Ming-Jen'

_publ_section_title
;
 5-Hydroxyindan-1-one
;
_journal_coeditor_code SI2345
_journal_issue 4
_journal_name_full 'Acta Crystallographica Section E'
_journal_page_first o992
_journal_paper_doi 10.1107/S1600536811010956
_journal_volume 67
_journal_year 2011
_chemical_formula_iupac 'C9 H8 O2'
_chemical_formula_moiety 'C9 H8 O2'
_chemical_formula_sum 'C9 H8 O2'
_chemical_formula_weight 148.15
_chemical_name_systematic
;
5-Hydroxyindan-1-one
;
_space_group_IT_number 62
_symmetry_cell_setting orthorhombic
_symmetry_space_group_name_Hall '-P 2ac 2n'
_symmetry_space_group_name_H-M 'P n m a'
_atom_sites_solution_hydrogens geom
_atom_sites_solution_primary direct
_atom_sites_solution_secondary difmap
_cell_angle_alpha 90.00
_cell_angle_beta 90.00
_cell_angle_gamma 90.00
_cell_formula_units_Z 4
_cell_length_a 13.9126(7)
_cell_length_b 6.7332(4)
_cell_length_c 7.5368(3)
_cell_measurement_reflns_used 962
_cell_measurement_temperature 297(2)
_cell_measurement_theta_max 29.0903
_cell_measurement_theta_min 2.9224
_cell_volume 706.02(6)
_computing_cell_refinement 'SAINT (Bruker, 2001)'
_computing_data_collection 'SMART (Bruker, 2001)'
_computing_data_reduction 'SAINT (Bruker, 2001)'
_computing_molecular_graphics 'Ortep-3 for Windows (Farrugia, 1997)'
_computing_publication_material 'WinGX publication routines (Farrugia, 1999)'
_computing_structure_refinement 'SHELXL97 (Sheldrick, 2008)'
_computing_structure_solution 'SHELXS97 (Sheldrick, 2008)'
_diffrn_ambient_temperature 297(2)
_diffrn_measured_fraction_theta_full 0.999
_diffrn_measured_fraction_theta_max 0.888
_diffrn_measurement_device_type 'Bruker SMART CCD detector'
_diffrn_measurement_method '\w scans'
_diffrn_radiation_monochromator graphite
_diffrn_radiation_type MoK\a
_diffrn_radiation_wavelength 0.71073
_diffrn_reflns_av_R_equivalents 0.0198
_diffrn_reflns_av_sigmaI/netI 0.0410
_diffrn_reflns_limit_h_max 19
_diffrn_reflns_limit_h_min -19
_diffrn_reflns_limit_k_max 9
_diffrn_reflns_limit_k_min -9
_diffrn_reflns_limit_l_max 10
_diffrn_reflns_limit_l_min -10
_diffrn_reflns_number 2023
_diffrn_reflns_theta_full 26.00
_diffrn_reflns_theta_max 29.15
_diffrn_reflns_theta_min 2.93
_exptl_absorpt_coefficient_mu 0.098
_exptl_absorpt_correction_T_max 1.00000
_exptl_absorpt_correction_T_min 0.99073
_exptl_absorpt_correction_type multi-scan
_exptl_absorpt_process_details '(SADABS; Bruker, 2001)'
_exptl_crystal_colour yellow
_exptl_crystal_density_diffrn 1.394
_exptl_crystal_density_method 'not measured'
_exptl_crystal_description parallelepiped
_exptl_crystal_F_000 312
_exptl_crystal_size_max 0.39
_exptl_crystal_size_mid 0.30
_exptl_crystal_size_min 0.25
_refine_diff_density_max 0.212
_refine_diff_density_min -0.209
_refine_ls_extinction_method none
_refine_ls_goodness_of_fit_ref 1.029
_refine_ls_hydrogen_treatment mixed
_refine_ls_matrix_type full
_refine_ls_number_parameters 78
_refine_ls_number_reflns 920
_refine_ls_number_restraints 0
_refine_ls_restrained_S_all 1.029
_refine_ls_R_factor_all 0.0627
_refine_ls_R_factor_gt 0.0367
_refine_ls_shift/su_max 0.001
_refine_ls_shift/su_mean 0.000
_refine_ls_structure_factor_coef Fsqd
_refine_ls_weighting_details 'w=1/[\s^2^(Fo^2^)+(0.0400P)^2^] where P=(Fo^2^+2Fc^2^)/3'
_refine_ls_weighting_scheme calc
_refine_ls_wR_factor_gt 0.0778
_refine_ls_wR_factor_ref 0.0810
_reflns_number_gt 605
_reflns_number_total 920
_reflns_threshold_expression >2sigma(I)
_cod_data_source_file si2345.cif
_cod_data_source_block I
_cod_database_code 2229834
_cod_database_fobs_code 2229834

loop_
_symmetry_equiv_pos_as_xyz
'x, y, z'
'-x+1/2, -y, z+1/2'
'-x, y+1/2, -z'
'x+1/2, -y+1/2, -z+1/2'
'-x, -y, -z'
'x-1/2, y, -z-1/2'
'x, -y-1/2, z'
'-x-1/2, y-1/2, z-1/2'

loop_
_atom_site_type_symbol
_atom_site_label
_atom_site_fract_x
_atom_site_fract_y
_atom_site_fract_z
_atom_site_U_iso_or_equiv
_atom_site_adp_type
_atom_site_calc_flag
_atom_site_refinement_flags
_atom_site_occupancy
_atom_site_disorder_assembly
_atom_site_disorder_group
O O1 0.80931(8) 0.2500 0.98929(18) 0.0531(4) Uani d S 1 . .
O O2 0.34842(9) 0.2500 0.85642(18) 0.0454(4) Uani d S 1 . .
H H2A 0.3393(16) 0.2500 0.728(3) 0.078(8) Uiso d S 1 . .
C C1 0.73075(12) 0.2500 1.0631(2) 0.0342(4) Uani d S 1 . .
C C2 0.71859(13) 0.2500 1.2617(2) 0.0380(5) Uani d S 1 . .
H H2B 0.7500(10) 0.1348(15) 1.3102(18) 0.058(4) Uiso d . 1 . .
C C3 0.61036(12) 0.2500 1.2963(2) 0.0354(4) Uani d S 1 . .
H H3A 0.5894(8) 0.1337(17) 1.3668(17) 0.050(4) Uiso d . 1 . .
C C4 0.56635(11) 0.2500 1.1138(2) 0.0283(4) Uani d S 1 . .
C C5 0.63619(10) 0.2500 0.9813(2) 0.0284(4) Uani d S 1 . .
C C6 0.60937(11) 0.2500 0.8033(2) 0.0336(4) Uani d S 1 . .
H H6A 0.6558 0.2500 0.7146 0.040 Uiso calc SR 1 . .
C C7 0.51359(12) 0.2500 0.7604(2) 0.0343(4) Uani d S 1 . .
H H7A 0.4949 0.2500 0.6419 0.041 Uiso calc SR 1 . .
C C8 0.44362(12) 0.2500 0.8945(2) 0.0311(4) Uani d S 1 . .
C C9 0.47000(12) 0.2500 1.0715(2) 0.0320(4) Uani d S 1 . .
H H9A 0.4236 0.2500 1.1603 0.038 Uiso calc SR 1 . .

loop_
_atom_site_aniso_label
_atom_site_aniso_U_11
_atom_site_aniso_U_22
_atom_site_aniso_U_33
_atom_site_aniso_U_12
_atom_site_aniso_U_13
_atom_site_aniso_U_23
O1 0.0222(7) 0.0992(10) 0.0379(7) 0.000 0.0057(7) 0.000
O2 0.0228(7) 0.0766(9) 0.0369(8) 0.000 -0.0037(6) 0.000
C1 0.0255(10) 0.0456(10) 0.0315(10) 0.000 0.0013(8) 0.000
C2 0.0293(11) 0.0537(12) 0.0311(9) 0.000 -0.0035(8) 0.000
C3 0.0277(10) 0.0528(11) 0.0256(9) 0.000 0.0005(8) 0.000
C4 0.0254(9) 0.0337(9) 0.0256(8) 0.000 0.0004(7) 0.000
C5 0.0201(9) 0.0386(9) 0.0264(9) 0.000 0.0012(7) 0.000
C6 0.0240(10) 0.0502(10) 0.0264(8) 0.000 0.0069(8) 0.000
C7 0.0300(10) 0.0482(10) 0.0247(8) 0.000 -0.0014(8) 0.000
C8 0.0203(9) 0.0391(9) 0.0338(9) 0.000 -0.0009(8) 0.000
C9 0.0239(10) 0.0443(9) 0.0278(9) 0.000 0.0054(7) 0.000

loop_
_atom_type_symbol
_atom_type_description
_atom_type_scat_dispersion_real
_atom_type_scat_dispersion_imag
_atom_type_scat_source
C C 0.0033 0.0016 'International Tables Vol C Tables 4.2.6.8 and 6.1.1.4'
H H 0.0000 0.0000 'International Tables Vol C Tables 4.2.6.8 and 6.1.1.4'
O O 0.0106 0.0060 'International Tables Vol C Tables 4.2.6.8 and 6.1.1.4'

loop_
_geom_angle_atom_site_label_1
_geom_angle_atom_site_label_2
_geom_angle_atom_site_label_3
_geom_angle_site_symmetry_1
_geom_angle_site_symmetry_3
_geom_angle
_geom_angle_publ_flag
C8 O2 H2A . . 109.8(14) ?
O1 C1 C5 . . 127.92(15) ?
O1 C1 C2 . . 123.42(16) ?
C5 C1 C2 . . 108.65(15) ?
C1 C2 C3 . . 106.29(15) ?
C1 C2 H2B . . 109.1(8) ?
C3 C2 H2B . . 112.5(8) ?
C4 C3 C2 . . 104.15(14) ?
C4 C3 H3A . . 111.7(7) ?
C2 C3 H3A . . 112.4(7) ?
C5 C4 C9 . . 120.87(15) ?
C5 C4 C3 . . 111.78(14) ?
C9 C4 C3 . . 127.35(15) ?
C4 C5 C6 . . 120.23(14) ?
C4 C5 C1 . . 109.13(14) ?
C6 C5 C1 . . 130.64(15) ?
C7 C6 C5 . . 119.18(15) ?
C7 C6 H6A . . 120.4 ?
C5 C6 H6A . . 120.4 ?
C6 C7 C8 . . 120.28(16) ?
C6 C7 H7A . . 119.9 ?
C8 C7 H7A . . 119.9 ?
O2 C8 C9 . . 117.62(16) ?
O2 C8 C7 . . 121.68(15) ?
C9 C8 C7 . . 120.70(16) ?
C8 C9 C4 . . 118.74(16) ?
C8 C9 H9A . . 120.6 ?
C4 C9 H9A . . 120.6 ?

loop_
_geom_bond_atom_site_label_1
_geom_bond_atom_site_label_2
_geom_bond_site_symmetry_2
_geom_bond_distance
_geom_bond_publ_flag
O1 C1 . 1.2264(19) ?
O2 C8 . 1.355(2) ?
O2 H2A . 0.97(3) ?
C1 C5 . 1.453(2) ?
C1 C2 . 1.506(2) ?
C2 C3 . 1.528(3) ?
C2 H2B . 0.963(11) ?
C3 C4 . 1.506(2) ?
C3 H3A . 0.990(11) ?
C4 C5 . 1.393(2) ?
C4 C9 . 1.378(2) ?
C5 C6 . 1.393(2) ?
C6 C7 . 1.371(2) ?
C6 H6A . 0.9300 ?
C7 C8 . 1.403(2) ?
C7 H7A . 0.9300 ?
C8 C9 . 1.384(2) ?
C9 H9A . 0.9300 ?

loop_
_geom_hbond_atom_site_label_D
_geom_hbond_atom_site_label_H
_geom_hbond_atom_site_label_A
_geom_hbond_site_symmetry_A
_geom_hbond_distance_DH
_geom_hbond_distance_HA
_geom_hbond_distance_DA
_geom_hbond_angle_DHA
O2 H2A O1 6_557 0.98(2) 1.69(2) 2.6618(19) 173(2)
